data_7711904
loop_
_publ_author_name
'Ludwig, Stephan'
'Hamann, Friederike M.'
'Helmdach, Kai'
'Villinger, Alexander'
'Seidel, Wolfram W.'

_publ_section_title
;
 Tuning the potential of redox-active diphosphine ligands based on the
 alkyne complexes
 [Tp*W(CO)L{&#x3b7;<sup>2</sup>-C<sub>2</sub>(PPh<sub>2</sub>)<sub>2</sub>}].
;
_journal_issue 2
_journal_name_full 'Dalton transactions (Cambridge, England : 2003)'
_journal_page_first 326
_journal_page_last 337
_journal_paper_doi 10.1039/d2dt02794a
_journal_volume 52
_journal_year 2023
_chemical_formula_moiety 'C33 H39 B F N6 O1.03 P W'
_chemical_formula_sum 'C33 H39 B F N6 O1.03 P W'
_chemical_formula_weight 780.81
_chemical_name_systematic
Carbonyl-eta2-diphenylphosphanylethyne-fluorido-hydrido{tris(3,4,5-trimethylpyrazolyl)borato}-tungsten(II)
_chemical_properties_physical Air-sensitive
_space_group_crystal_system triclinic
_space_group_IT_number 2
_space_group_name_Hall '-P 1'
_space_group_name_H-M_alt 'P -1'
_atom_sites_solution_hydrogens mixed
_audit_creation_method SHELXL-2014/7
_audit_update_record
;
2022-11-02 deposited with the CCDC.	2022-12-12 downloaded from the CCDC.
;
_cell_angle_alpha 88.570(4)
_cell_angle_beta 77.444(5)
_cell_angle_gamma 69.035(4)
_cell_formula_units_Z 2
_cell_length_a 9.0234(8)
_cell_length_b 10.1907(9)
_cell_length_c 19.5548(18)
_cell_measurement_reflns_used 9803
_cell_measurement_temperature 123(2)
_cell_measurement_theta_max 31.28
_cell_measurement_theta_min 2.34
_cell_volume 1636.2(3)
_computing_cell_refinement 'Bruker Apex V7.51A'
_computing_data_collection 'Bruker Apex V7.51A'
_computing_data_reduction 'Bruker SAINT'
_computing_molecular_graphics 'ORTEP-3v2.01 (Farrugia, 2012)'
_computing_publication_material 'SHELXL-2014/7 (Sheldrick, 2015)'
_computing_structure_refinement 'SHELXL-2014/7 (Sheldrick, 2015)'
_computing_structure_solution 'Bruker SHELXTL'
_diffrn_ambient_temperature 123(2)
_diffrn_detector_area_resol_mean 10.4167
_diffrn_measured_fraction_theta_full 0.991
_diffrn_measured_fraction_theta_max 0.976
_diffrn_measurement_device_type 'Bruker Apex Kappa-II-CCD-diffractometer'
_diffrn_measurement_method 'phi and omega scans'
_diffrn_radiation_type MoK\a
_diffrn_radiation_wavelength 0.71073
_diffrn_reflns_av_R_equivalents 0.0454
_diffrn_reflns_av_unetI/netI 0.0445
_diffrn_reflns_Laue_measured_fraction_full 0.991
_diffrn_reflns_Laue_measured_fraction_max 0.976
_diffrn_reflns_limit_h_max 13
_diffrn_reflns_limit_h_min -13
_diffrn_reflns_limit_k_max 15
_diffrn_reflns_limit_k_min -14
_diffrn_reflns_limit_l_max 29
_diffrn_reflns_limit_l_min -29
_diffrn_reflns_number 53800
_diffrn_reflns_point_group_measured_fraction_full 0.991
_diffrn_reflns_point_group_measured_fraction_max 0.976
_diffrn_reflns_theta_full 25.242
_diffrn_reflns_theta_max 32.662
_diffrn_reflns_theta_min 2.339
_diffrn_source 'sealed tube'
_exptl_absorpt_coefficient_mu 3.621
_exptl_absorpt_correction_T_max 0.7464
_exptl_absorpt_correction_T_min 0.6165
_exptl_absorpt_correction_type multi-scan
_exptl_absorpt_process_details '(SADABS-2016/2; Sheldrick, 2015)'
_exptl_crystal_colour green
_exptl_crystal_density_diffrn 1.585
_exptl_crystal_description block
_exptl_crystal_F_000 780
_exptl_crystal_recrystallization_method 'Re-crystallisation from solvent: dichloromethane / n-pentane'
_exptl_crystal_size_max 0.120
_exptl_crystal_size_mid 0.110
_exptl_crystal_size_min 0.030
_refine_diff_density_max 4.321
_refine_diff_density_min -2.077
_refine_diff_density_rms 0.140
_refine_ls_extinction_method none
_refine_ls_goodness_of_fit_ref 1.044
_refine_ls_hydrogen_treatment mixed
_refine_ls_matrix_type full
_refine_ls_number_parameters 415
_refine_ls_number_reflns 11718
_refine_ls_number_restraints 0
_refine_ls_restrained_S_all 1.044
_refine_ls_R_factor_all 0.0445
_refine_ls_R_factor_gt 0.0355
_refine_ls_shift/su_max 0.001
_refine_ls_shift/su_mean 0.000
_refine_ls_structure_factor_coef Fsqd
_refine_ls_weighting_details 'w=1/[\s^2^(Fo^2^)+(0.0370P)^2^+2.3131P] where P=(Fo^2^+2Fc^2^)/3'
_refine_ls_weighting_scheme calc
_refine_ls_wR_factor_gt 0.0798
_refine_ls_wR_factor_ref 0.0836
_reflns_Friedel_coverage 0.000
_reflns_number_gt 10164
_reflns_number_total 11718
_reflns_threshold_expression 'I > 2\s(I)'
_cod_data_source_file d2dt02794a2.cif
_cod_data_source_block is_sl201
_cod_depositor_comments 'Adding full bibliography for 7711895--7711909.cif.'
_cod_database_code 7711904
_shelx_shelxl_version_number 2014/7
_shelx_space_group_comment
;
The symmetry employed for this shelxl refinement is uniquely defined
by the following loop, which should always be used as a source of
symmetry information in preference to the above space-group names.
They are only intended as comments.
;
_shelx_estimated_absorpt_t_min 0.670
_shelx_estimated_absorpt_t_max 0.899

loop_
_space_group_symop_operation_xyz
'x, y, z'
'-x, -y, -z'

loop_
_atom_site_label
_atom_site_type_symbol
_atom_site_fract_x
_atom_site_fract_y
_atom_site_fract_z
_atom_site_U_iso_or_equiv
_atom_site_adp_type
_atom_site_occupancy
_atom_site_site_symmetry_order
_atom_site_calc_flag
_atom_site_refinement_flags_posn
_atom_site_refinement_flags_adp
_atom_site_refinement_flags_occupancy
_atom_site_disorder_assembly
_atom_site_disorder_group
W1 W 0.66749(2) 0.43537(2) 0.25143(2) 0.01954(4) Uani 1 1 d . . . . .
P1 P 0.70408(11) 0.25993(10) 0.08143(4) 0.02852(17) Uani 1 1 d . . . . .
N1 N 0.8598(3) 0.2236(3) 0.24157(13) 0.0212(5) Uani 1 1 d . . . . .
N2 N 0.8443(3) 0.1258(3) 0.28883(13) 0.0195(5) Uani 1 1 d . . . . .
N3 N 0.7008(3) 0.4172(2) 0.36158(13) 0.0193(5) Uani 1 1 d . . . . .
N4 N 0.7128(3) 0.2950(2) 0.39438(12) 0.0173(4) Uani 1 1 d . . . . .
N5 N 0.4917(3) 0.3382(2) 0.29769(12) 0.0174(4) Uani 1 1 d . . . . .
N6 N 0.5398(3) 0.2184(2) 0.33366(12) 0.0170(4) Uani 1 1 d . . . . .
B1 B 0.7054(4) 0.1691(3) 0.35426(17) 0.0175(5) Uani 1 1 d . . . . .
H1 H 0.7154 0.0882 0.3852 0.021 Uiso 1 1 calc R U . . .
O1 O 0.4204(3) 0.7359(3) 0.29990(15) 0.0405(6) Uani 1 1 d . . . . .
F1 F 0.8588(2) 0.4909(2) 0.23597(11) 0.0327(4) Uani 1 1 d . . . . .
O2 O 0.817(8) 0.238(7) 0.027(3) 0.02(2) Uiso 0.033(9) 1 d . . P . .
C1 C 0.6456(4) 0.3869(3) 0.15339(16) 0.0243(6) Uani 1 1 d . . . . .
C2 C 0.5622(4) 0.5205(4) 0.17105(18) 0.0284(7) Uani 1 1 d . . . . .
C3 C 0.5091(5) 0.6294(4) 0.2840(2) 0.0340(8) Uani 1 1 d . . . . .
C4 C 0.7236(5) 0.0921(4) 0.12220(18) 0.0312(7) Uani 1 1 d . . . . .
C5 C 0.6025(5) 0.0724(4) 0.17389(19) 0.0381(8) Uani 1 1 d . . . . .
H5 H 0.5031 0.1489 0.1903 0.046 Uiso 1 1 calc R U . . .
C6 C 0.6250(7) -0.0580(4) 0.2019(2) 0.0472(11) Uani 1 1 d . . . . .
H6 H 0.5412 -0.0694 0.2377 0.057 Uiso 1 1 calc R U . . .
C7 C 0.7667(6) -0.1706(4) 0.1785(2) 0.0497(11) Uani 1 1 d . . . . .
H7 H 0.7809 -0.2596 0.1979 0.060 Uiso 1 1 calc R U . . .
C8 C 0.8871(6) -0.1543(4) 0.1274(3) 0.0516(12) Uani 1 1 d . . . . .
H8 H 0.9853 -0.2321 0.1112 0.062 Uiso 1 1 calc R U . . .
C9 C 0.8668(5) -0.0234(4) 0.0985(2) 0.0439(9) Uani 1 1 d . . . . .
H9 H 0.9511 -0.0133 0.0626 0.053 Uiso 1 1 calc R U . . .
C10 C 0.5176(4) 0.2954(4) 0.04881(17) 0.0291(7) Uani 1 1 d . . . . .
C11 C 0.5113(5) 0.1889(4) 0.00711(19) 0.0378(8) Uani 1 1 d . . . . .
H11 H 0.5952 0.0986 0.0017 0.045 Uiso 1 1 calc R U . . .
C12 C 0.3840(5) 0.2135(4) -0.0267(2) 0.0399(9) Uani 1 1 d . . . . .
H12 H 0.3821 0.1404 -0.0553 0.048 Uiso 1 1 calc R U . . .
C13 C 0.2603(5) 0.3436(4) -0.01867(19) 0.0364(8) Uani 1 1 d . . . . .
H13 H 0.1732 0.3599 -0.0416 0.044 Uiso 1 1 calc R U . . .
C14 C 0.2633(5) 0.4499(4) 0.0226(2) 0.0354(8) Uani 1 1 d . . . . .
H14 H 0.1774 0.5391 0.0287 0.042 Uiso 1 1 calc R U . . .
C15 C 0.3925(4) 0.4264(4) 0.05559(19) 0.0338(7) Uani 1 1 d . . . . .
H15 H 0.3951 0.5008 0.0830 0.041 Uiso 1 1 calc R U . . .
C16 C 1.0009(4) 0.1615(4) 0.19409(16) 0.0265(6) Uani 1 1 d . . . . .
C17 C 1.0759(4) 0.0240(4) 0.21126(18) 0.0299(7) Uani 1 1 d . . . . .
C18 C 0.9745(4) 0.0042(3) 0.27089(17) 0.0253(6) Uani 1 1 d . . . . .
C19 C 1.0634(4) 0.2359(5) 0.13440(19) 0.0392(9) Uani 1 1 d . . . . .
H19A H 1.0691 0.1902 0.0899 0.059 Uiso 1 1 calc R U . . .
H19B H 1.1723 0.2320 0.1367 0.059 Uiso 1 1 calc R U . . .
H19C H 0.9898 0.3344 0.1374 0.059 Uiso 1 1 calc R U . . .
C20 C 1.2325(5) -0.0826(5) 0.1701(2) 0.0470(11) Uani 1 1 d . . . . .
H20A H 1.2777 -0.1574 0.2004 0.071 Uiso 1 1 calc R U . . .
H20B H 1.3107 -0.0363 0.1529 0.071 Uiso 1 1 calc R U . . .
H20C H 1.2108 -0.1233 0.1301 0.071 Uiso 1 1 calc R U . . .
C21 C 0.9943(5) -0.1238(4) 0.3119(2) 0.0378(8) Uani 1 1 d . . . . .
H21A H 0.9658 -0.0968 0.3621 0.057 Uiso 1 1 calc R U . . .
H21B H 1.1076 -0.1889 0.2988 0.057 Uiso 1 1 calc R U . . .
H21C H 0.9225 -0.1699 0.3016 0.057 Uiso 1 1 calc R U . . .
C22 C 0.7153(4) 0.5066(3) 0.40740(17) 0.0243(6) Uani 1 1 d . . . . .
C23 C 0.7328(4) 0.4421(3) 0.47075(16) 0.0254(6) Uani 1 1 d . . . . .
C24 C 0.7316(4) 0.3086(3) 0.46026(15) 0.0229(6) Uani 1 1 d . . . . .
C25 C 0.7187(5) 0.6485(4) 0.3891(2) 0.0393(9) Uani 1 1 d . . . . .
H25A H 0.7517 0.6507 0.3380 0.059 Uiso 1 1 calc R U . . .
H25B H 0.7967 0.6684 0.4112 0.059 Uiso 1 1 calc R U . . .
H25C H 0.6100 0.7199 0.4060 0.059 Uiso 1 1 calc R U . . .
C26 C 0.7503(5) 0.5049(5) 0.5356(2) 0.0402(9) Uani 1 1 d . . . . .
H26A H 0.6490 0.5277 0.5715 0.060 Uiso 1 1 calc R U . . .
H26B H 0.7734 0.5909 0.5245 0.060 Uiso 1 1 calc R U . . .
H26C H 0.8401 0.4373 0.5533 0.060 Uiso 1 1 calc R U . . .
C27 C 0.7516(5) 0.1928(4) 0.50936(19) 0.0403(9) Uani 1 1 d . . . . .
H27A H 0.6700 0.1503 0.5088 0.060 Uiso 1 1 calc R U . . .
H27B H 0.7371 0.2306 0.5570 0.060 Uiso 1 1 calc R U . . .
H27C H 0.8609 0.1211 0.4947 0.060 Uiso 1 1 calc R U . . .
C28 C 0.3346(3) 0.3644(3) 0.29557(15) 0.0204(5) Uani 1 1 d . . . . .
C29 C 0.2828(3) 0.2622(3) 0.32979(16) 0.0212(5) Uani 1 1 d . . . . .
C30 C 0.4147(3) 0.1724(3) 0.35386(15) 0.0203(5) Uani 1 1 d . . . . .
C31 C 0.2365(4) 0.4861(4) 0.2604(2) 0.0313(7) Uani 1 1 d . . . . .
H31A H 0.2492 0.5722 0.2747 0.047 Uiso 1 1 calc R U . . .
H31B H 0.1214 0.4968 0.2739 0.047 Uiso 1 1 calc R U . . .
H31C H 0.2744 0.4690 0.2093 0.047 Uiso 1 1 calc R U . . .
C32 C 0.1172(4) 0.2529(4) 0.3420(2) 0.0322(7) Uani 1 1 d . . . . .
H32A H 0.1279 0.1566 0.3300 0.048 Uiso 1 1 calc R U . . .
H32B H 0.0531 0.3182 0.3125 0.048 Uiso 1 1 calc R U . . .
H32C H 0.0622 0.2777 0.3915 0.048 Uiso 1 1 calc R U . . .
C33 C 0.4242(4) 0.0473(4) 0.3960(2) 0.0318(7) Uani 1 1 d . . . . .
H33A H 0.5262 -0.0304 0.3766 0.048 Uiso 1 1 calc R U . . .
H33B H 0.3319 0.0191 0.3945 0.048 Uiso 1 1 calc R U . . .
H33C H 0.4208 0.0708 0.4448 0.048 Uiso 1 1 calc R U . . .
H2 H 0.496(5) 0.601(4) 0.155(2) 0.034(11) Uiso 1 1 d . . . . .

loop_
_atom_site_aniso_label
_atom_site_aniso_U_11
_atom_site_aniso_U_22
_atom_site_aniso_U_33
_atom_site_aniso_U_23
_atom_site_aniso_U_13
_atom_site_aniso_U_12
W1 0.01758(6) 0.01764(6) 0.02489(6) 0.00602(4) -0.00682(4) -0.00720(4)
P1 0.0276(4) 0.0289(4) 0.0254(4) 0.0031(3) -0.0046(3) -0.0068(3)
N1 0.0151(10) 0.0240(12) 0.0235(12) 0.0018(10) -0.0034(9) -0.0064(9)
N2 0.0146(10) 0.0183(11) 0.0245(11) -0.0001(9) -0.0041(9) -0.0047(8)
N3 0.0178(11) 0.0142(10) 0.0279(12) 0.0015(9) -0.0081(9) -0.0063(9)
N4 0.0142(10) 0.0170(10) 0.0209(11) 0.0024(9) -0.0043(8) -0.0058(8)
N5 0.0140(10) 0.0168(10) 0.0211(11) 0.0016(9) -0.0039(8) -0.0053(8)
N6 0.0137(10) 0.0137(10) 0.0234(11) 0.0009(8) -0.0029(8) -0.0055(8)
B1 0.0160(13) 0.0142(13) 0.0223(14) 0.0019(11) -0.0044(11) -0.0053(10)
O1 0.0388(15) 0.0383(15) 0.0459(15) -0.0037(12) -0.0103(12) -0.0148(12)
F1 0.0294(10) 0.0327(11) 0.0431(11) 0.0116(9) -0.0091(9) -0.0198(8)
C1 0.0249(14) 0.0240(14) 0.0237(14) 0.0073(11) -0.0065(11) -0.0082(12)
C2 0.0303(16) 0.0255(15) 0.0305(16) 0.0086(13) -0.0116(13) -0.0089(13)
C3 0.0390(19) 0.0356(19) 0.046(2) 0.0268(16) -0.0309(17) -0.0251(16)
C4 0.0395(19) 0.0260(16) 0.0293(16) 0.0015(13) -0.0140(14) -0.0094(14)
C5 0.056(2) 0.0294(17) 0.0293(17) -0.0037(14) -0.0053(16) -0.0181(17)
C6 0.085(3) 0.038(2) 0.0316(19) 0.0018(16) -0.016(2) -0.035(2)
C7 0.082(3) 0.0307(19) 0.055(3) 0.0145(18) -0.044(3) -0.028(2)
C8 0.050(2) 0.0273(19) 0.081(3) -0.001(2) -0.038(2) -0.0048(18)
C9 0.042(2) 0.0324(19) 0.058(3) 0.0039(18) -0.0208(19) -0.0090(16)
C10 0.0306(16) 0.0332(17) 0.0220(14) 0.0039(12) -0.0067(12) -0.0092(13)
C11 0.041(2) 0.038(2) 0.0286(17) -0.0031(15) -0.0090(15) -0.0069(16)
C12 0.043(2) 0.044(2) 0.0314(18) -0.0066(16) -0.0109(16) -0.0128(17)
C13 0.0356(19) 0.048(2) 0.0287(16) 0.0057(15) -0.0099(14) -0.0170(16)
C14 0.0319(17) 0.0352(19) 0.0388(19) 0.0080(15) -0.0108(15) -0.0105(15)
C15 0.0350(18) 0.0320(17) 0.0337(17) 0.0014(14) -0.0096(14) -0.0100(14)
C16 0.0169(13) 0.0384(18) 0.0230(14) -0.0007(13) -0.0018(11) -0.0099(12)
C17 0.0161(13) 0.0339(17) 0.0311(16) -0.0077(13) -0.0016(12) -0.0005(12)
C18 0.0177(13) 0.0218(14) 0.0332(16) -0.0020(12) -0.0087(12) -0.0011(11)
C19 0.0233(16) 0.060(3) 0.0305(17) 0.0066(17) 0.0021(13) -0.0154(16)
C20 0.0244(17) 0.057(3) 0.040(2) -0.0084(19) 0.0002(15) 0.0050(17)
C21 0.0318(18) 0.0218(15) 0.050(2) 0.0032(15) -0.0086(16) 0.0021(13)
C22 0.0180(13) 0.0204(13) 0.0347(16) -0.0034(12) -0.0080(12) -0.0055(11)
C23 0.0176(13) 0.0299(16) 0.0261(14) -0.0083(12) -0.0015(11) -0.0068(11)
C24 0.0187(13) 0.0296(15) 0.0207(13) 0.0003(11) -0.0034(10) -0.0095(11)
C25 0.047(2) 0.0214(15) 0.057(2) -0.0006(15) -0.0223(19) -0.0152(15)
C26 0.040(2) 0.046(2) 0.0346(18) -0.0140(16) -0.0092(15) -0.0133(17)
C27 0.055(2) 0.046(2) 0.0268(17) 0.0105(15) -0.0125(16) -0.0243(19)
C28 0.0134(11) 0.0205(13) 0.0257(13) -0.0027(11) -0.0058(10) -0.0029(10)
C29 0.0136(12) 0.0238(14) 0.0264(14) -0.0069(11) -0.0020(10) -0.0077(10)
C30 0.0177(12) 0.0193(13) 0.0249(13) -0.0020(10) -0.0020(10) -0.0091(10)
C31 0.0199(14) 0.0288(16) 0.0442(19) 0.0052(14) -0.0126(13) -0.0049(12)
C32 0.0191(14) 0.0379(19) 0.0422(19) -0.0036(15) -0.0047(13) -0.0140(13)
C33 0.0305(17) 0.0313(17) 0.0408(19) 0.0110(14) -0.0083(14) -0.0200(14)

loop_
_atom_type_symbol
_atom_type_description
_atom_type_scat_dispersion_real
_atom_type_scat_dispersion_imag
_atom_type_scat_source
C C 0.0033 0.0016 'International Tables Vol C Tables 4.2.6.8 and 6.1.1.4'
H H 0.0000 0.0000 'International Tables Vol C Tables 4.2.6.8 and 6.1.1.4'
B B 0.0013 0.0007 'International Tables Vol C Tables 4.2.6.8 and 6.1.1.4'
N N 0.0061 0.0033 'International Tables Vol C Tables 4.2.6.8 and 6.1.1.4'
O O 0.0106 0.0060 'International Tables Vol C Tables 4.2.6.8 and 6.1.1.4'
F F 0.0171 0.0103 'International Tables Vol C Tables 4.2.6.8 and 6.1.1.4'
W W -0.8490 6.8722 'International Tables Vol C Tables 4.2.6.8 and 6.1.1.4'
P P 0.1023 0.0942 'International Tables Vol C Tables 4.2.6.8 and 6.1.1.4'

loop_
_geom_angle_atom_site_label_1
_geom_angle_atom_site_label_2
_geom_angle_atom_site_label_3
_geom_angle
_geom_angle_site_symmetry_1
_geom_angle_site_symmetry_3
_geom_angle_publ_flag
F1 W1 C3 94.14(11) . . ?
F1 W1 C2 102.85(12) . . ?
C3 W1 C2 72.10(14) . . ?
F1 W1 C1 106.01(11) . . ?
C3 W1 C1 108.95(13) . . ?
C2 W1 C1 37.37(13) . . ?
F1 W1 N5 160.43(9) . . ?
C3 W1 N5 92.64(12) . . ?
C2 W1 N5 96.70(12) . . ?
C1 W1 N5 89.02(11) . . ?
F1 W1 N1 81.03(9) . . ?
C3 W1 N1 165.19(12) . . ?
C2 W1 N1 122.56(12) . . ?
C1 W1 N1 85.85(11) . . ?
N5 W1 N1 87.80(9) . . ?
F1 W1 N3 83.07(9) . . ?
C3 W1 N3 85.36(11) . . ?
C2 W1 N3 156.95(12) . . ?
C1 W1 N3 162.01(11) . . ?
N5 W1 N3 79.21(9) . . ?
N1 W1 N3 80.19(9) . . ?
O2 P1 C1 128(3) . . ?
O2 P1 C4 109(3) . . ?
C1 P1 C4 105.00(15) . . ?
O2 P1 C10 106(3) . . ?
C1 P1 C10 104.73(15) . . ?
C4 P1 C10 101.13(16) . . ?
C16 N1 N2 106.9(2) . . ?
C16 N1 W1 132.7(2) . . ?
N2 N1 W1 120.40(17) . . ?
C18 N2 N1 109.4(2) . . ?
C18 N2 B1 130.6(3) . . ?
N1 N2 B1 119.6(2) . . ?
C22 N3 N4 107.1(2) . . ?
C22 N3 W1 132.9(2) . . ?
N4 N3 W1 120.01(17) . . ?
C24 N4 N3 109.6(2) . . ?
C24 N4 B1 130.9(2) . . ?
N3 N4 B1 119.5(2) . . ?
C28 N5 N6 106.4(2) . . ?
C28 N5 W1 133.6(2) . . ?
N6 N5 W1 119.89(16) . . ?
C30 N6 N5 109.7(2) . . ?
C30 N6 B1 129.5(2) . . ?
N5 N6 B1 120.2(2) . . ?
N2 B1 N6 110.5(2) . . ?
N2 B1 N4 109.1(2) . . ?
N6 B1 N4 107.3(2) . . ?
N2 B1 H1 109.9 . . ?
N6 B1 H1 109.9 . . ?
N4 B1 H1 109.9 . . ?
C2 C1 P1 141.1(3) . . ?
C2 C1 W1 70.1(2) . . ?
P1 C1 W1 148.61(18) . . ?
C1 C2 W1 72.6(2) . . ?
C1 C2 H2 142(3) . . ?
W1 C2 H2 146(3) . . ?
O1 C3 W1 177.6(3) . . ?
C5 C4 C9 118.0(4) . . ?
C5 C4 P1 123.8(3) . . ?
C9 C4 P1 118.2(3) . . ?
C4 C5 C6 120.7(4) . . ?
C4 C5 H5 119.6 . . ?
C6 C5 H5 119.6 . . ?
C7 C6 C5 120.8(4) . . ?
C7 C6 H6 119.6 . . ?
C5 C6 H6 119.6 . . ?
C8 C7 C6 119.7(4) . . ?
C8 C7 H7 120.2 . . ?
C6 C7 H7 120.2 . . ?
C7 C8 C9 120.4(4) . . ?
C7 C8 H8 119.8 . . ?
C9 C8 H8 119.8 . . ?
C4 C9 C8 120.5(4) . . ?
C4 C9 H9 119.8 . . ?
C8 C9 H9 119.8 . . ?
C15 C10 C11 118.0(3) . . ?
C15 C10 P1 124.0(3) . . ?
C11 C10 P1 117.4(3) . . ?
C12 C11 C10 120.9(4) . . ?
C12 C11 H11 119.6 . . ?
C10 C11 H11 119.6 . . ?
C13 C12 C11 120.2(4) . . ?
C13 C12 H12 119.9 . . ?
C11 C12 H12 119.9 . . ?
C14 C13 C12 119.9(4) . . ?
C14 C13 H13 120.0 . . ?
C12 C13 H13 120.0 . . ?
C13 C14 C15 120.0(4) . . ?
C13 C14 H14 120.0 . . ?
C15 C14 H14 120.0 . . ?
C10 C15 C14 120.9(4) . . ?
C10 C15 H15 119.5 . . ?
C14 C15 H15 119.5 . . ?
N1 C16 C17 109.5(3) . . ?
N1 C16 C19 123.2(3) . . ?
C17 C16 C19 127.2(3) . . ?
C18 C17 C16 106.0(3) . . ?
C18 C17 C20 127.7(4) . . ?
C16 C17 C20 126.2(3) . . ?
N2 C18 C17 108.1(3) . . ?
N2 C18 C21 122.8(3) . . ?
C17 C18 C21 129.0(3) . . ?
C16 C19 H19A 109.5 . . ?
C16 C19 H19B 109.5 . . ?
H19A C19 H19B 109.5 . . ?
C16 C19 H19C 109.5 . . ?
H19A C19 H19C 109.5 . . ?
H19B C19 H19C 109.5 . . ?
C17 C20 H20A 109.5 . . ?
C17 C20 H20B 109.5 . . ?
H20A C20 H20B 109.5 . . ?
C17 C20 H20C 109.5 . . ?
H20A C20 H20C 109.5 . . ?
H20B C20 H20C 109.5 . . ?
C18 C21 H21A 109.5 . . ?
C18 C21 H21B 109.5 . . ?
H21A C21 H21B 109.5 . . ?
C18 C21 H21C 109.5 . . ?
H21A C21 H21C 109.5 . . ?
H21B C21 H21C 109.5 . . ?
N3 C22 C23 109.5(3) . . ?
N3 C22 C25 123.0(3) . . ?
C23 C22 C25 127.4(3) . . ?
C24 C23 C22 105.4(3) . . ?
C24 C23 C26 127.7(3) . . ?
C22 C23 C26 126.9(3) . . ?
N4 C24 C23 108.4(3) . . ?
N4 C24 C27 122.9(3) . . ?
C23 C24 C27 128.6(3) . . ?
C22 C25 H25A 109.5 . . ?
C22 C25 H25B 109.5 . . ?
H25A C25 H25B 109.5 . . ?
C22 C25 H25C 109.5 . . ?
H25A C25 H25C 109.5 . . ?
H25B C25 H25C 109.5 . . ?
C23 C26 H26A 109.5 . . ?
C23 C26 H26B 109.5 . . ?
H26A C26 H26B 109.5 . . ?
C23 C26 H26C 109.5 . . ?
H26A C26 H26C 109.5 . . ?
H26B C26 H26C 109.5 . . ?
C24 C27 H27A 109.5 . . ?
C24 C27 H27B 109.5 . . ?
H27A C27 H27B 109.5 . . ?
C24 C27 H27C 109.5 . . ?
H27A C27 H27C 109.5 . . ?
H27B C27 H27C 109.5 . . ?
N5 C28 C29 110.0(3) . . ?
N5 C28 C31 123.4(3) . . ?
C29 C28 C31 126.6(3) . . ?
C30 C29 C28 105.7(2) . . ?
C30 C29 C32 126.3(3) . . ?
C28 C29 C32 128.0(3) . . ?
N6 C30 C29 108.3(3) . . ?
N6 C30 C33 123.5(3) . . ?
C29 C30 C33 128.2(3) . . ?
C28 C31 H31A 109.5 . . ?
C28 C31 H31B 109.5 . . ?
H31A C31 H31B 109.5 . . ?
C28 C31 H31C 109.5 . . ?
H31A C31 H31C 109.5 . . ?
H31B C31 H31C 109.5 . . ?
C29 C32 H32A 109.5 . . ?
C29 C32 H32B 109.5 . . ?
H32A C32 H32B 109.5 . . ?
C29 C32 H32C 109.5 . . ?
H32A C32 H32C 109.5 . . ?
H32B C32 H32C 109.5 . . ?
C30 C33 H33A 109.5 . . ?
C30 C33 H33B 109.5 . . ?
H33A C33 H33B 109.5 . . ?
C30 C33 H33C 109.5 . . ?
H33A C33 H33C 109.5 . . ?
H33B C33 H33C 109.5 . . ?

loop_
_geom_bond_atom_site_label_1
_geom_bond_atom_site_label_2
_geom_bond_distance
_geom_bond_site_symmetry_2
_geom_bond_publ_flag
W1 F1 1.9634(19) . ?
W1 C3 2.001(4) . ?
W1 C2 2.029(3) . ?
W1 C1 2.059(3) . ?
W1 N5 2.184(2) . ?
W1 N1 2.214(2) . ?
W1 N3 2.233(2) . ?
P1 O2 1.26(7) . ?
P1 C1 1.792(3) . ?
P1 C4 1.835(4) . ?
P1 C10 1.841(4) . ?
N1 C16 1.350(4) . ?
N1 N2 1.365(3) . ?
N2 C18 1.356(4) . ?
N2 B1 1.529(4) . ?
N3 C22 1.352(4) . ?
N3 N4 1.367(3) . ?
N4 C24 1.352(4) . ?
N4 B1 1.549(4) . ?
N5 C28 1.355(3) . ?
N5 N6 1.372(3) . ?
N6 C30 1.352(4) . ?
N6 B1 1.537(4) . ?
B1 H1 1.0000 . ?
O1 C3 1.097(5) . ?
C1 C2 1.310(5) . ?
C2 H2 0.92(4) . ?
C4 C5 1.387(5) . ?
C4 C9 1.396(5) . ?
C5 C6 1.387(5) . ?
C5 H5 0.9500 . ?
C6 C7 1.373(7) . ?
C6 H6 0.9500 . ?
C7 C8 1.363(7) . ?
C7 H7 0.9500 . ?
C8 C9 1.401(6) . ?
C8 H8 0.9500 . ?
C9 H9 0.9500 . ?
C10 C15 1.392(5) . ?
C10 C11 1.397(5) . ?
C11 C12 1.391(5) . ?
C11 H11 0.9500 . ?
C12 C13 1.380(6) . ?
C12 H12 0.9500 . ?
C13 C14 1.379(6) . ?
C13 H13 0.9500 . ?
C14 C15 1.397(5) . ?
C14 H14 0.9500 . ?
C15 H15 0.9500 . ?
C16 C17 1.390(5) . ?
C16 C19 1.493(5) . ?
C17 C18 1.376(5) . ?
C17 C20 1.508(5) . ?
C18 C21 1.490(5) . ?
C19 H19A 0.9800 . ?
C19 H19B 0.9800 . ?
C19 H19C 0.9800 . ?
C20 H20A 0.9800 . ?
C20 H20B 0.9800 . ?
C20 H20C 0.9800 . ?
C21 H21A 0.9800 . ?
C21 H21B 0.9800 . ?
C21 H21C 0.9800 . ?
C22 C23 1.401(5) . ?
C22 C25 1.491(5) . ?
C23 C24 1.385(5) . ?
C23 C26 1.498(5) . ?
C24 C27 1.488(5) . ?
C25 H25A 0.9800 . ?
C25 H25B 0.9800 . ?
C25 H25C 0.9800 . ?
C26 H26A 0.9800 . ?
C26 H26B 0.9800 . ?
C26 H26C 0.9800 . ?
C27 H27A 0.9800 . ?
C27 H27B 0.9800 . ?
C27 H27C 0.9800 . ?
C28 C29 1.389(4) . ?
C28 C31 1.494(4) . ?
C29 C30 1.384(4) . ?
C29 C32 1.498(4) . ?
C30 C33 1.487(4) . ?
C31 H31A 0.9800 . ?
C31 H31B 0.9800 . ?
C31 H31C 0.9800 . ?
C32 H32A 0.9800 . ?
C32 H32B 0.9800 . ?
C32 H32C 0.9800 . ?
C33 H33A 0.9800 . ?
C33 H33B 0.9800 . ?
C33 H33C 0.9800 . ?

loop_
_geom_torsion_atom_site_label_1
_geom_torsion_atom_site_label_2
_geom_torsion_atom_site_label_3
_geom_torsion_atom_site_label_4
_geom_torsion
_geom_torsion_site_symmetry_1
_geom_torsion_site_symmetry_2
_geom_torsion_site_symmetry_3
_geom_torsion_site_symmetry_4
_geom_torsion_publ_flag
C16 N1 N2 C18 0.0(3) . . . . ?
W1 N1 N2 C18 178.49(19) . . . . ?
C16 N1 N2 B1 173.2(2) . . . . ?
W1 N1 N2 B1 -8.3(3) . . . . ?
C22 N3 N4 C24 1.1(3) . . . . ?
W1 N3 N4 C24 -179.77(18) . . . . ?
C22 N3 N4 B1 -178.3(2) . . . . ?
W1 N3 N4 B1 0.8(3) . . . . ?
C28 N5 N6 C30 -0.5(3) . . . . ?
W1 N5 N6 C30 -176.33(18) . . . . ?
C28 N5 N6 B1 -172.0(2) . . . . ?
W1 N5 N6 B1 12.2(3) . . . . ?
C18 N2 B1 N6 -125.8(3) . . . . ?
N1 N2 B1 N6 62.6(3) . . . . ?
C18 N2 B1 N4 116.3(3) . . . . ?
N1 N2 B1 N4 -55.2(3) . . . . ?
C30 N6 B1 N2 124.8(3) . . . . ?
N5 N6 B1 N2 -65.6(3) . . . . ?
C30 N6 B1 N4 -116.3(3) . . . . ?
N5 N6 B1 N4 53.3(3) . . . . ?
C24 N4 B1 N2 -119.7(3) . . . . ?
N3 N4 B1 N2 59.6(3) . . . . ?
C24 N4 B1 N6 120.4(3) . . . . ?
N3 N4 B1 N6 -60.2(3) . . . . ?
O2 P1 C1 C2 81(4) . . . . ?
C4 P1 C1 C2 -149.8(4) . . . . ?
C10 P1 C1 C2 -43.7(5) . . . . ?
O2 P1 C1 W1 -92(4) . . . . ?
C4 P1 C1 W1 37.9(4) . . . . ?
C10 P1 C1 W1 144.0(3) . . . . ?
P1 C1 C2 W1 -175.7(4) . . . . ?
O2 P1 C4 C5 -167(3) . . . . ?
C1 P1 C4 C5 52.9(3) . . . . ?
C10 P1 C4 C5 -55.8(3) . . . . ?
O2 P1 C4 C9 11(3) . . . . ?
C1 P1 C4 C9 -128.9(3) . . . . ?
C10 P1 C4 C9 122.3(3) . . . . ?
C9 C4 C5 C6 1.2(6) . . . . ?
P1 C4 C5 C6 179.3(3) . . . . ?
C4 C5 C6 C7 -0.8(6) . . . . ?
C5 C6 C7 C8 0.2(6) . . . . ?
C6 C7 C8 C9 0.0(6) . . . . ?
C5 C4 C9 C8 -1.0(6) . . . . ?
P1 C4 C9 C8 -179.3(3) . . . . ?
C7 C8 C9 C4 0.5(7) . . . . ?
O2 P1 C10 C15 -111(3) . . . . ?
C1 P1 C10 C15 27.1(3) . . . . ?
C4 P1 C10 C15 136.0(3) . . . . ?
O2 P1 C10 C11 61(3) . . . . ?
C1 P1 C10 C11 -161.4(3) . . . . ?
C4 P1 C10 C11 -52.5(3) . . . . ?
C15 C10 C11 C12 0.1(6) . . . . ?
P1 C10 C11 C12 -171.9(3) . . . . ?
C10 C11 C12 C13 -0.8(6) . . . . ?
C11 C12 C13 C14 0.3(6) . . . . ?
C12 C13 C14 C15 0.9(6) . . . . ?
C11 C10 C15 C14 1.1(5) . . . . ?
P1 C10 C15 C14 172.6(3) . . . . ?
C13 C14 C15 C10 -1.6(6) . . . . ?
N2 N1 C16 C17 -0.2(3) . . . . ?
W1 N1 C16 C17 -178.4(2) . . . . ?
N2 N1 C16 C19 -178.5(3) . . . . ?
W1 N1 C16 C19 3.2(5) . . . . ?
N1 C16 C17 C18 0.3(4) . . . . ?
C19 C16 C17 C18 178.6(3) . . . . ?
N1 C16 C17 C20 177.6(3) . . . . ?
C19 C16 C17 C20 -4.2(6) . . . . ?
N1 N2 C18 C17 0.2(3) . . . . ?
B1 N2 C18 C17 -172.0(3) . . . . ?
N1 N2 C18 C21 -179.7(3) . . . . ?
B1 N2 C18 C21 8.1(5) . . . . ?
C16 C17 C18 N2 -0.3(4) . . . . ?
C20 C17 C18 N2 -177.5(4) . . . . ?
C16 C17 C18 C21 179.6(3) . . . . ?
C20 C17 C18 C21 2.4(6) . . . . ?
N4 N3 C22 C23 -1.5(3) . . . . ?
W1 N3 C22 C23 179.6(2) . . . . ?
N4 N3 C22 C25 176.1(3) . . . . ?
W1 N3 C22 C25 -2.9(5) . . . . ?
N3 C22 C23 C24 1.3(3) . . . . ?
C25 C22 C23 C24 -176.2(3) . . . . ?
N3 C22 C23 C26 -179.2(3) . . . . ?
C25 C22 C23 C26 3.4(5) . . . . ?
N3 N4 C24 C23 -0.3(3) . . . . ?
B1 N4 C24 C23 179.0(3) . . . . ?
N3 N4 C24 C27 -178.8(3) . . . . ?
B1 N4 C24 C27 0.6(5) . . . . ?
C22 C23 C24 N4 -0.6(3) . . . . ?
C26 C23 C24 N4 179.9(3) . . . . ?
C22 C23 C24 C27 177.8(3) . . . . ?
C26 C23 C24 C27 -1.8(6) . . . . ?
N6 N5 C28 C29 -0.1(3) . . . . ?
W1 N5 C28 C29 174.9(2) . . . . ?
N6 N5 C28 C31 -179.5(3) . . . . ?
W1 N5 C28 C31 -4.6(4) . . . . ?
N5 C28 C29 C30 0.7(3) . . . . ?
C31 C28 C29 C30 -179.9(3) . . . . ?
N5 C28 C29 C32 177.8(3) . . . . ?
C31 C28 C29 C32 -2.8(5) . . . . ?
N5 N6 C30 C29 0.9(3) . . . . ?
B1 N6 C30 C29 171.4(3) . . . . ?
N5 N6 C30 C33 -177.9(3) . . . . ?
B1 N6 C30 C33 -7.5(5) . . . . ?
C28 C29 C30 N6 -1.0(3) . . . . ?
C32 C29 C30 N6 -178.2(3) . . . . ?
C28 C29 C30 C33 177.8(3) . . . . ?
C32 C29 C30 C33 0.6(5) . . . . ?
